data_1563876
loop_
_publ_author_name
'Mahmoud, Abdallah G.'
'Martins, Lu\'isa M.D.R.S.'
'Guedes da Silva, M. F\'atima C.'
'Pombeiro, Armando J.L.'

_publ_section_title
;
 Copper complexes bearing C-scorpionate ligands: Synthesis,
 characterization and catalytic activity for azide-alkyne cycloaddition in
 aqueous medium
;
_journal_name_full 'Inorganica Chimica Acta'
_journal_page_first 371
_journal_page_last 378
_journal_paper_doi 10.1016/j.ica.2018.08.052
_journal_volume 483
_journal_year 2018
_chemical_formula_moiety 'C28 H22 Br Cu N6, C H2 Cl2'
_chemical_formula_sum 'C29 H24 Br Cl2 Cu N6'
_chemical_formula_weight 670.89
_space_group_crystal_system monoclinic
_space_group_IT_number 14
_space_group_name_Hall '-P 2yn'
_space_group_name_H-M_alt 'P 1 21/n 1'
_atom_sites_solution_hydrogens geom
_cell_angle_alpha 90
_cell_angle_beta 91.371(10)
_cell_angle_gamma 90
_cell_formula_units_Z 4
_cell_length_a 8.728(3)
_cell_length_b 18.134(6)
_cell_length_c 18.107(7)
_cell_measurement_reflns_used 4153
_cell_measurement_temperature 298(2)
_cell_measurement_theta_max 22.89
_cell_measurement_theta_min 2.25
_cell_volume 2865.0(18)
_computing_cell_refinement 'Bruker SAINT'
_computing_data_collection 'Bruker APEX2'
_computing_data_reduction 'Bruker SAINT'
_computing_publication_material 'WinGX publication routines (Farrugia, 1999)'
_computing_structure_refinement 'SHELXL-2016/6 (Sheldrick, 2016)'
_computing_structure_solution 'SIR97 (Giacovazzo et al, 1999)'
_diffrn_ambient_temperature 298(2)
_diffrn_measured_fraction_theta_full 1.000
_diffrn_measured_fraction_theta_max 0.998
_diffrn_measurement_device_type 'Bruker APEX-II CCD'
_diffrn_measurement_method '\f and \w scans'
_diffrn_radiation_type MoK\a
_diffrn_radiation_wavelength 0.71073
_diffrn_reflns_av_R_equivalents 0.4751
_diffrn_reflns_av_unetI/netI 0.1985
_diffrn_reflns_Laue_measured_fraction_full 1.000
_diffrn_reflns_Laue_measured_fraction_max 0.998
_diffrn_reflns_limit_h_max 10
_diffrn_reflns_limit_h_min -10
_diffrn_reflns_limit_k_max 22
_diffrn_reflns_limit_k_min -22
_diffrn_reflns_limit_l_max 22
_diffrn_reflns_limit_l_min -22
_diffrn_reflns_number 58662
_diffrn_reflns_point_group_measured_fraction_full 1.000
_diffrn_reflns_point_group_measured_fraction_max 0.998
_diffrn_reflns_theta_full 25.242
_diffrn_reflns_theta_max 25.835
_diffrn_reflns_theta_min 2.246
_exptl_absorpt_coefficient_mu 2.374
_exptl_absorpt_correction_T_max 0.875
_exptl_absorpt_correction_T_min 0.802
_exptl_absorpt_correction_type multi-scan
_exptl_absorpt_process_details sadabs
_exptl_crystal_colour blue
_exptl_crystal_density_diffrn 1.555
_exptl_crystal_description block
_exptl_crystal_F_000 1352
_exptl_crystal_size_max 0.110
_exptl_crystal_size_mid 0.080
_exptl_crystal_size_min 0.060
_refine_diff_density_max 0.502
_refine_diff_density_min -0.579
_refine_diff_density_rms 0.100
_refine_ls_extinction_coef .
_refine_ls_extinction_method none
_refine_ls_goodness_of_fit_ref 1.003
_refine_ls_hydrogen_treatment constr
_refine_ls_matrix_type full
_refine_ls_number_parameters 352
_refine_ls_number_reflns 5532
_refine_ls_number_restraints 0
_refine_ls_restrained_S_all 1.003
_refine_ls_R_factor_all 0.2374
_refine_ls_R_factor_gt 0.0768
_refine_ls_shift/su_max 0.000
_refine_ls_shift/su_mean 0.000
_refine_ls_structure_factor_coef Fsqd
_refine_ls_weighting_details 'w=1/[\s^2^(Fo^2^)+(0.0759P)^2^+2.8301P] where P=(Fo^2^+2Fc^2^)/3'
_refine_ls_weighting_scheme calc
_refine_ls_wR_factor_gt 0.1531
_refine_ls_wR_factor_ref 0.2052
_reflns_Friedel_coverage 0.000
_reflns_Friedel_fraction_full .
_reflns_Friedel_fraction_max .
_reflns_number_gt 2185
_reflns_number_total 5532
_reflns_threshold_expression 'I > 2\s(I)'
_cod_data_source_file ICA-2018-483-371.cif
_cod_data_source_block Compound1
_cod_original_cell_volume 2865.1(17)
_cod_original_sg_symbol_H-M 'P 21/n'
_cod_database_code 1563876
_shelx_space_group_comment
;
The symmetry employed for this shelxl refinement is uniquely defined
by the following loop, which should always be used as a source of
symmetry information in preference to the above space-group names.
They are only intended as comments.
;
_shelx_estimated_absorpt_t_min 0.780
_shelx_estimated_absorpt_t_max 0.871

loop_
_space_group_symop_operation_xyz
'x, y, z'
'-x+1/2, y+1/2, -z+1/2'
'-x, -y, -z'
'x-1/2, -y-1/2, z-1/2'

loop_
_atom_site_label
_atom_site_type_symbol
_atom_site_fract_x
_atom_site_fract_y
_atom_site_fract_z
_atom_site_U_iso_or_equiv
_atom_site_adp_type
_atom_site_occupancy
_atom_site_site_symmetry_order
_atom_site_calc_flag
_atom_site_refinement_flags_posn
_atom_site_refinement_flags_adp
_atom_site_refinement_flags_occupancy
_atom_site_disorder_assembly
_atom_site_disorder_group
C1 C 0.9152(9) 0.4746(6) 0.7644(5) 0.048(3) Uani 1 1 d . . . . .
H1 H 1.027190 0.478215 0.763433 0.057 Uiso 1 1 calc R U . . .
C2 C 0.9735(10) 0.4425(5) 0.8939(5) 0.053(3) Uani 1 1 d . . . . .
H2 H 1.079311 0.448471 0.893356 0.063 Uiso 1 1 calc R U . . .
C3 C 0.8903(10) 0.4252(5) 0.9534(5) 0.051(3) Uani 1 1 d . . . . .
H3 H 0.926480 0.415719 1.001209 0.061 Uiso 1 1 calc R U . . .
C4 C 0.7382(9) 0.4245(5) 0.9276(5) 0.037(2) Uani 1 1 d . . . . .
C5 C 0.6033(10) 0.4051(4) 0.9703(5) 0.036(2) Uani 1 1 d . . . . .
C6 C 0.6052(11) 0.4189(5) 1.0462(6) 0.057(3) Uani 1 1 d . . . . .
H6 H 0.690322 0.441459 1.068271 0.069 Uiso 1 1 calc R U . . .
C7 C 0.4835(13) 0.3997(6) 1.0884(6) 0.067(3) Uani 1 1 d . . . . .
H7 H 0.487584 0.407854 1.139139 0.081 Uiso 1 1 calc R U . . .
C8 C 0.3568(12) 0.3688(6) 1.0564(7) 0.069(3) Uani 1 1 d . . . . .
H8 H 0.273743 0.356526 1.085151 0.083 Uiso 1 1 calc R U . . .
C9 C 0.3509(12) 0.3557(6) 0.9818(6) 0.074(3) Uani 1 1 d . . . . .
H9 H 0.264837 0.333655 0.960019 0.089 Uiso 1 1 calc R U . . .
C10 C 0.4726(11) 0.3752(6) 0.9398(5) 0.062(3) Uani 1 1 d . . . . .
H10 H 0.466207 0.368041 0.888919 0.074 Uiso 1 1 calc R U . . .
C11 C 0.9344(12) 0.6113(7) 0.7540(6) 0.073(3) Uani 1 1 d . . . . .
H11 H 1.037953 0.617430 0.765658 0.087 Uiso 1 1 calc R U . . .
C12 C 0.8291(12) 0.6654(6) 0.7384(6) 0.065(3) Uani 1 1 d . . . . .
H12 H 0.847711 0.715786 0.736002 0.077 Uiso 1 1 calc R U . . .
C13 C 0.6900(10) 0.6305(5) 0.7271(5) 0.047(2) Uani 1 1 d . . . . .
C14 C 0.5412(10) 0.6636(6) 0.7061(5) 0.048(3) Uani 1 1 d . . . . .
C15 C 0.5158(12) 0.7380(6) 0.7186(6) 0.068(3) Uani 1 1 d . . . . .
H15 H 0.592775 0.767214 0.739581 0.081 Uiso 1 1 calc R U . . .
C16 C 0.3749(16) 0.7684(7) 0.6994(7) 0.087(4) Uani 1 1 d . . . . .
H16 H 0.357424 0.818197 0.707891 0.104 Uiso 1 1 calc R U . . .
C17 C 0.2618(13) 0.7262(8) 0.6683(6) 0.075(4) Uani 1 1 d . . . . .
H17 H 0.167203 0.747070 0.656041 0.089 Uiso 1 1 calc R U . . .
C18 C 0.2875(12) 0.6536(7) 0.6553(6) 0.068(3) Uani 1 1 d . . . . .
H18 H 0.210188 0.624626 0.634280 0.081 Uiso 1 1 calc R U . . .
C19 C 0.4252(11) 0.6233(6) 0.6729(5) 0.055(3) Uani 1 1 d . . . . .
H19 H 0.441959 0.573841 0.662256 0.066 Uiso 1 1 calc R U . . .
C20 C 0.9631(12) 0.3950(6) 0.6552(6) 0.064(3) Uani 1 1 d . . . . .
H20 H 1.067778 0.403178 0.651217 0.077 Uiso 1 1 calc R U . . .
C21 C 0.8726(11) 0.3531(6) 0.6104(6) 0.065(3) Uani 1 1 d . . . . .
H21 H 0.902859 0.326543 0.569375 0.078 Uiso 1 1 calc R U . . .
C22 C 0.7247(9) 0.3576(5) 0.6379(5) 0.036(2) Uani 1 1 d . . . . .
C23 C 0.5859(10) 0.3220(5) 0.6082(5) 0.043(2) Uani 1 1 d . . . . .
C24 C 0.5756(13) 0.3008(6) 0.5342(6) 0.067(3) Uani 1 1 d . . . . .
H24 H 0.658355 0.309904 0.504047 0.081 Uiso 1 1 calc R U . . .
C25 C 0.4501(16) 0.2676(6) 0.5048(7) 0.080(4) Uani 1 1 d . . . . .
H25 H 0.447066 0.254523 0.455102 0.096 Uiso 1 1 calc R U . . .
C26 C 0.3273(14) 0.2531(6) 0.5481(8) 0.079(4) Uani 1 1 d . . . . .
H26 H 0.240149 0.230846 0.527652 0.095 Uiso 1 1 calc R U . . .
C27 C 0.3327(11) 0.2717(5) 0.6222(7) 0.064(3) Uani 1 1 d . . . . .
H27 H 0.249773 0.261297 0.651802 0.077 Uiso 1 1 calc R U . . .
C28 C 0.4606(11) 0.3055(5) 0.6520(5) 0.054(3) Uani 1 1 d . . . . .
H28 H 0.464017 0.317541 0.701979 0.064 Uiso 1 1 calc R U . . .
C29 C 0.7212(17) 0.5471(10) 0.5385(7) 0.140(6) Uani 1 1 d . . . . .
H29A H 0.712387 0.504118 0.569990 0.168 Uiso 1 1 calc R U . . .
H29B H 0.640477 0.581224 0.551369 0.168 Uiso 1 1 calc R U . . .
N1 N 0.8783(7) 0.4496(4) 0.8367(4) 0.0428(19) Uani 1 1 d . . . . .
N2 N 0.7287(7) 0.4393(4) 0.8553(4) 0.0372(18) Uani 1 1 d . . . . .
N3 N 0.8565(7) 0.5475(5) 0.7488(4) 0.045(2) Uani 1 1 d . . . . .
N4 N 0.7046(7) 0.5584(4) 0.7336(4) 0.0394(19) Uani 1 1 d . . . . .
N5 N 0.8701(7) 0.4225(4) 0.7068(4) 0.045(2) Uani 1 1 d . . . . .
N6 N 0.7229(7) 0.4000(4) 0.6968(4) 0.0401(19) Uani 1 1 d . . . . .
Cl1 Cl 0.6945(6) 0.5214(3) 0.4515(3) 0.168(2) Uani 1 1 d . . . . .
Cl2 Cl 0.8951(5) 0.5883(4) 0.5564(2) 0.169(2) Uani 1 1 d . . . . .
Cu1 Cu 0.57382(11) 0.45769(7) 0.76560(7) 0.0544(4) Uani 1 1 d . . . . .
Br1 Br 0.31142(9) 0.46183(6) 0.76975(6) 0.0562(4) Uani 1 1 d . . . . .

loop_
_atom_site_aniso_label
_atom_site_aniso_U_11
_atom_site_aniso_U_22
_atom_site_aniso_U_33
_atom_site_aniso_U_23
_atom_site_aniso_U_13
_atom_site_aniso_U_12
C1 0.027(5) 0.067(8) 0.049(7) 0.008(6) 0.004(4) 0.005(5)
C2 0.030(5) 0.083(8) 0.045(6) 0.013(6) -0.011(5) -0.003(5)
C3 0.043(6) 0.062(7) 0.048(7) 0.007(5) -0.006(5) 0.001(5)
C4 0.032(5) 0.038(6) 0.041(6) 0.004(5) 0.001(4) 0.006(4)
C5 0.045(5) 0.031(5) 0.031(6) 0.009(4) 0.006(4) -0.005(4)
C6 0.063(7) 0.057(7) 0.053(8) -0.008(6) 0.010(5) -0.015(5)
C7 0.097(9) 0.063(8) 0.043(7) -0.012(6) 0.023(7) -0.010(7)
C8 0.066(8) 0.070(8) 0.072(9) 0.003(7) 0.027(6) -0.004(6)
C9 0.074(8) 0.093(10) 0.056(8) 0.006(7) 0.010(6) -0.031(7)
C10 0.061(7) 0.083(8) 0.042(7) 0.007(6) 0.003(5) -0.008(6)
C11 0.052(7) 0.087(9) 0.079(9) 0.004(7) -0.003(6) -0.029(7)
C12 0.070(8) 0.050(8) 0.074(8) 0.008(6) 0.004(6) -0.020(6)
C13 0.039(5) 0.043(6) 0.060(7) 0.003(6) 0.012(4) -0.010(5)
C14 0.053(6) 0.056(7) 0.037(6) 0.017(5) 0.015(5) 0.005(5)
C15 0.070(8) 0.055(8) 0.078(9) -0.004(6) 0.005(6) 0.008(6)
C16 0.106(11) 0.067(9) 0.089(10) 0.006(8) 0.035(8) 0.032(8)
C17 0.065(8) 0.085(10) 0.075(9) 0.024(8) 0.025(6) 0.037(7)
C18 0.062(7) 0.076(9) 0.065(8) 0.023(7) 0.005(6) 0.006(6)
C19 0.049(6) 0.042(6) 0.074(8) 0.010(6) 0.006(5) 0.006(5)
C20 0.043(6) 0.083(9) 0.067(8) 0.000(7) 0.020(6) 0.011(6)
C21 0.046(6) 0.085(9) 0.064(8) 0.002(7) 0.011(5) 0.011(6)
C22 0.051(6) 0.032(6) 0.026(5) 0.003(5) 0.004(4) 0.004(4)
C23 0.052(6) 0.033(6) 0.045(7) -0.009(5) 0.004(5) 0.004(4)
C24 0.080(8) 0.064(8) 0.059(8) -0.013(7) 0.021(6) 0.005(6)
C25 0.109(11) 0.071(9) 0.059(9) -0.022(7) -0.003(8) -0.008(8)
C26 0.090(10) 0.056(8) 0.090(11) -0.018(8) -0.020(8) -0.001(7)
C27 0.064(7) 0.056(7) 0.072(9) -0.016(6) 0.013(6) -0.016(6)
C28 0.064(7) 0.049(7) 0.048(7) -0.008(5) 0.009(5) -0.002(5)
C29 0.135(14) 0.23(2) 0.051(9) -0.013(11) -0.004(8) 0.020(13)
N1 0.021(4) 0.064(6) 0.043(5) 0.010(4) 0.000(3) -0.003(4)
N2 0.029(4) 0.046(5) 0.037(5) 0.011(4) 0.005(3) 0.000(3)
N3 0.025(4) 0.061(6) 0.051(5) 0.010(4) 0.006(3) -0.009(4)
N4 0.036(4) 0.047(6) 0.035(5) 0.000(4) 0.002(3) -0.007(4)
N5 0.028(4) 0.064(5) 0.045(5) -0.001(4) 0.007(4) 0.004(4)
N6 0.021(4) 0.055(5) 0.044(5) -0.002(4) -0.002(3) 0.003(3)
Cl1 0.154(4) 0.207(6) 0.142(4) -0.049(4) 0.002(3) -0.023(4)
Cl2 0.130(4) 0.275(7) 0.102(3) -0.005(4) -0.005(3) -0.038(4)
Cu1 0.0235(6) 0.0733(9) 0.0667(9) -0.0048(8) 0.0038(5) 0.0004(6)
Br1 0.0221(5) 0.0688(7) 0.0777(8) 0.0061(6) 0.0035(4) -0.0030(5)

loop_
_atom_type_symbol
_atom_type_description
_atom_type_scat_dispersion_real
_atom_type_scat_dispersion_imag
_atom_type_scat_source
C C 0.0033 0.0016 'International Tables Vol C Tables 4.2.6.8 and 6.1.1.4'
H H 0.0000 0.0000 'International Tables Vol C Tables 4.2.6.8 and 6.1.1.4'
N N 0.0061 0.0033 'International Tables Vol C Tables 4.2.6.8 and 6.1.1.4'
Cl Cl 0.1484 0.1585 'International Tables Vol C Tables 4.2.6.8 and 6.1.1.4'
Cu Cu 0.3201 1.2651 'International Tables Vol C Tables 4.2.6.8 and 6.1.1.4'
Br Br -0.2901 2.4595 'International Tables Vol C Tables 4.2.6.8 and 6.1.1.4'

loop_
_geom_angle_atom_site_label_1
_geom_angle_atom_site_label_2
_geom_angle_atom_site_label_3
_geom_angle
_geom_angle_site_symmetry_1
_geom_angle_site_symmetry_3
N1 C1 N3 112.5(7) . .
N1 C1 N5 112.8(8) . .
N3 C1 N5 111.4(7) . .
N1 C1 H1 106.5 . .
N3 C1 H1 106.5 . .
N5 C1 H1 106.5 . .
N1 C2 C3 107.9(8) . .
N1 C2 H2 126.0 . .
C3 C2 H2 126.0 . .
C2 C3 C4 105.1(9) . .
C2 C3 H3 127.5 . .
C4 C3 H3 127.5 . .
N2 C4 C3 111.2(7) . .
N2 C4 C5 122.2(7) . .
C3 C4 C5 126.5(8) . .
C10 C5 C6 117.4(8) . .
C10 C5 C4 123.6(9) . .
C6 C5 C4 119.0(8) . .
C7 C6 C5 120.8(9) . .
C7 C6 H6 119.6 . .
C5 C6 H6 119.6 . .
C8 C7 C6 120.1(10) . .
C8 C7 H7 120.0 . .
C6 C7 H7 120.0 . .
C7 C8 C9 120.3(10) . .
C7 C8 H8 119.9 . .
C9 C8 H8 119.9 . .
C10 C9 C8 119.4(10) . .
C10 C9 H9 120.3 . .
C8 C9 H9 120.3 . .
C9 C10 C5 121.9(10) . .
C9 C10 H10 119.1 . .
C5 C10 H10 119.1 . .
N3 C11 C12 105.5(9) . .
N3 C11 H11 127.3 . .
C12 C11 H11 127.3 . .
C11 C12 C13 106.7(10) . .
C11 C12 H12 126.7 . .
C13 C12 H12 126.7 . .
N4 C13 C12 111.0(9) . .
N4 C13 C14 120.7(8) . .
C12 C13 C14 128.3(10) . .
C19 C14 C15 118.0(9) . .
C19 C14 C13 122.1(9) . .
C15 C14 C13 119.9(10) . .
C16 C15 C14 119.4(11) . .
C16 C15 H15 120.3 . .
C14 C15 H15 120.3 . .
C17 C16 C15 120.8(12) . .
C17 C16 H16 119.6 . .
C15 C16 H16 119.6 . .
C16 C17 C18 119.7(11) . .
C16 C17 H17 120.2 . .
C18 C17 H17 120.2 . .
C19 C18 C17 120.2(11) . .
C19 C18 H18 119.9 . .
C17 C18 H18 119.9 . .
C18 C19 C14 121.8(10) . .
C18 C19 H19 119.1 . .
C14 C19 H19 119.1 . .
N5 C20 C21 105.7(9) . .
N5 C20 H20 127.2 . .
C21 C20 H20 127.2 . .
C20 C21 C22 106.6(10) . .
C20 C21 H21 126.7 . .
C22 C21 H21 126.7 . .
N6 C22 C21 110.6(8) . .
N6 C22 C23 122.0(8) . .
C21 C22 C23 127.4(9) . .
C24 C23 C28 116.9(9) . .
C24 C23 C22 120.5(9) . .
C28 C23 C22 122.5(9) . .
C25 C24 C23 122.4(10) . .
C25 C24 H24 118.8 . .
C23 C24 H24 118.8 . .
C24 C25 C26 120.0(12) . .
C24 C25 H25 120.0 . .
C26 C25 H25 120.0 . .
C25 C26 C27 120.0(11) . .
C25 C26 H26 120.0 . .
C27 C26 H26 120.0 . .
C28 C27 C26 119.9(10) . .
C28 C27 H27 120.0 . .
C26 C27 H27 120.0 . .
C27 C28 C23 120.8(10) . .
C27 C28 H28 119.6 . .
C23 C28 H28 119.6 . .
Cl1 C29 Cl2 113.9(8) . .
Cl1 C29 H29A 108.8 . .
Cl2 C29 H29A 108.8 . .
Cl1 C29 H29B 108.8 . .
Cl2 C29 H29B 108.8 . .
H29A C29 H29B 107.7 . .
C2 N1 N2 112.4(7) . .
C2 N1 C1 126.7(7) . .
N2 N1 C1 120.3(6) . .
C4 N2 N1 103.3(6) . .
C4 N2 Cu1 143.8(5) . .
N1 N2 Cu1 112.7(5) . .
C11 N3 N4 112.1(8) . .
C11 N3 C1 126.8(8) . .
N4 N3 C1 120.9(7) . .
C13 N4 N3 104.8(7) . .
C13 N4 Cu1 141.6(6) . .
N3 N4 Cu1 109.2(5) . .
C20 N5 N6 112.4(8) . .
C20 N5 C1 125.4(8) . .
N6 N5 C1 122.1(7) . .
C22 N6 N5 104.8(7) . .
C22 N6 Cu1 142.3(5) . .
N5 N6 Cu1 111.7(5) . .
N6 Cu1 N2 89.0(3) . .
N6 Cu1 N4 85.7(3) . .
N2 Cu1 N4 90.4(2) . .
N6 Cu1 Br1 131.94(19) . .
N2 Cu1 Br1 126.91(18) . .
N4 Cu1 Br1 119.84(19) . .

loop_
_geom_bond_atom_site_label_1
_geom_bond_atom_site_label_2
_geom_bond_distance
_geom_bond_site_symmetry_2
C1 N1 1.430(10) .
C1 N3 1.443(11) .
C1 N5 1.454(11) .
C1 H1 0.9800 .
C2 N1 1.318(10) .
C2 C3 1.351(12) .
C2 H2 0.9300 .
C3 C4 1.397(11) .
C3 H3 0.9300 .
C4 N2 1.338(10) .
C4 C5 1.467(11) .
C5 C10 1.368(12) .
C5 C6 1.395(12) .
C6 C7 1.369(12) .
C6 H6 0.9300 .
C7 C8 1.357(14) .
C7 H7 0.9300 .
C8 C9 1.371(14) .
C8 H8 0.9300 .
C9 C10 1.369(13) .
C9 H9 0.9300 .
C10 H10 0.9300 .
C11 N3 1.345(12) .
C11 C12 1.368(14) .
C11 H11 0.9300 .
C12 C13 1.380(12) .
C12 H12 0.9300 .
C13 N4 1.318(11) .
C13 C14 1.473(12) .
C14 C19 1.375(12) .
C14 C15 1.386(13) .
C15 C16 1.384(14) .
C15 H15 0.9300 .
C16 C17 1.360(15) .
C16 H16 0.9300 .
C17 C18 1.357(14) .
C17 H17 0.9300 .
C18 C19 1.353(12) .
C18 H18 0.9300 .
C19 H19 0.9300 .
C20 N5 1.348(11) .
C20 C21 1.352(13) .
C20 H20 0.9300 .
C21 C22 1.396(11) .
C21 H21 0.9300 .
C22 N6 1.315(10) .
C22 C23 1.464(12) .
C23 C24 1.395(12) .
C23 C28 1.399(12) .
C24 C25 1.349(14) .
C24 H24 0.9300 .
C25 C26 1.369(15) .
C25 H25 0.9300 .
C26 C27 1.384(14) .
C26 H26 0.9300 .
C27 C28 1.373(12) .
C27 H27 0.9300 .
C28 H28 0.9300 .
C29 Cl1 1.653(13) .
C29 Cl2 1.715(15) .
C29 H29A 0.9700 .
C29 H29B 0.9700 .
N1 N2 1.368(8) .
N2 Cu1 2.114(7) .
N3 N4 1.362(9) .
N4 Cu1 2.238(7) .
N5 N6 1.356(8) .
N6 Cu1 2.102(7) .
Cu1 Br1 2.2946(14) .

loop_
_geom_torsion_atom_site_label_1
_geom_torsion_atom_site_label_2
_geom_torsion_atom_site_label_3
_geom_torsion_atom_site_label_4
_geom_torsion
_geom_torsion_site_symmetry_1
_geom_torsion_site_symmetry_2
_geom_torsion_site_symmetry_3
_geom_torsion_site_symmetry_4
N1 C2 C3 C4 -1.6(11) . . . .
C2 C3 C4 N2 1.2(11) . . . .
C2 C3 C4 C5 176.8(9) . . . .
N2 C4 C5 C10 24.0(13) . . . .
C3 C4 C5 C10 -151.2(9) . . . .
N2 C4 C5 C6 -154.5(8) . . . .
C3 C4 C5 C6 30.3(13) . . . .
C10 C5 C6 C7 3.2(14) . . . .
C4 C5 C6 C7 -178.1(9) . . . .
C5 C6 C7 C8 -2.0(16) . . . .
C6 C7 C8 C9 1.0(17) . . . .
C7 C8 C9 C10 -1.2(17) . . . .
C8 C9 C10 C5 2.6(17) . . . .
C6 C5 C10 C9 -3.6(15) . . . .
C4 C5 C10 C9 177.9(9) . . . .
N3 C11 C12 C13 2.1(12) . . . .
C11 C12 C13 N4 -1.1(12) . . . .
C11 C12 C13 C14 -177.6(9) . . . .
N4 C13 C14 C19 -18.5(14) . . . .
C12 C13 C14 C19 157.7(10) . . . .
N4 C13 C14 C15 162.6(9) . . . .
C12 C13 C14 C15 -21.2(15) . . . .
C19 C14 C15 C16 1.9(14) . . . .
C13 C14 C15 C16 -179.3(9) . . . .
C14 C15 C16 C17 -0.3(17) . . . .
C15 C16 C17 C18 -0.5(18) . . . .
C16 C17 C18 C19 -0.3(17) . . . .
C17 C18 C19 C14 2.0(16) . . . .
C15 C14 C19 C18 -2.7(14) . . . .
C13 C14 C19 C18 178.4(9) . . . .
N5 C20 C21 C22 0.1(11) . . . .
C20 C21 C22 N6 0.0(11) . . . .
C20 C21 C22 C23 179.6(9) . . . .
N6 C22 C23 C24 156.4(9) . . . .
C21 C22 C23 C24 -23.3(14) . . . .
N6 C22 C23 C28 -25.8(13) . . . .
C21 C22 C23 C28 154.5(9) . . . .
C28 C23 C24 C25 1.7(15) . . . .
C22 C23 C24 C25 179.6(10) . . . .
C23 C24 C25 C26 -0.5(18) . . . .
C24 C25 C26 C27 -0.9(18) . . . .
C25 C26 C27 C28 0.9(17) . . . .
C26 C27 C28 C23 0.5(15) . . . .
C24 C23 C28 C27 -1.7(14) . . . .
C22 C23 C28 C27 -179.6(9) . . . .
C3 C2 N1 N2 1.5(11) . . . .
C3 C2 N1 C1 173.4(9) . . . .
N3 C1 N1 C2 -107.9(10) . . . .
N5 C1 N1 C2 125.0(9) . . . .
N3 C1 N1 N2 63.4(10) . . . .
N5 C1 N1 N2 -63.7(10) . . . .
C3 C4 N2 N1 -0.3(9) . . . .
C5 C4 N2 N1 -176.2(8) . . . .
C3 C4 N2 Cu1 -175.2(7) . . . .
C5 C4 N2 Cu1 8.9(15) . . . .
C2 N1 N2 C4 -0.7(9) . . . .
C1 N1 N2 C4 -173.2(8) . . . .
C2 N1 N2 Cu1 176.0(6) . . . .
C1 N1 N2 Cu1 3.5(9) . . . .
C12 C11 N3 N4 -2.5(11) . . . .
C12 C11 N3 C1 -176.2(9) . . . .
N1 C1 N3 C11 98.1(10) . . . .
N5 C1 N3 C11 -134.0(9) . . . .
N1 C1 N3 N4 -75.1(10) . . . .
N5 C1 N3 N4 52.8(10) . . . .
C12 C13 N4 N3 -0.4(10) . . . .
C14 C13 N4 N3 176.4(7) . . . .
C12 C13 N4 Cu1 151.0(7) . . . .
C14 C13 N4 Cu1 -32.2(15) . . . .
C11 N3 N4 C13 1.8(10) . . . .
C1 N3 N4 C13 176.0(8) . . . .
C11 N3 N4 Cu1 -159.8(6) . . . .
C1 N3 N4 Cu1 14.3(9) . . . .
C21 C20 N5 N6 -0.2(11) . . . .
C21 C20 N5 C1 -176.0(9) . . . .
N1 C1 N5 C20 -126.4(9) . . . .
N3 C1 N5 C20 105.9(10) . . . .
N1 C1 N5 N6 58.1(10) . . . .
N3 C1 N5 N6 -69.6(10) . . . .
C21 C22 N6 N5 -0.1(9) . . . .
C23 C22 N6 N5 -179.7(7) . . . .
C21 C22 N6 Cu1 164.8(8) . . . .
C23 C22 N6 Cu1 -14.9(15) . . . .
C20 N5 N6 C22 0.1(10) . . . .
C1 N5 N6 C22 176.2(8) . . . .
C20 N5 N6 Cu1 -169.9(6) . . . .
C1 N5 N6 Cu1 6.1(10) . . . .
